data_7205013
loop_
_publ_author_name
'Lightfoot, Phillip'
'Pareschi, Patrizia'
'Walton, John C.'

_publ_section_title
;
 Comparison of hydrogen abstraction and homolytic substitution in
 pentacyclo[4.n.0.02,5.03,8.04,7]alkanesElectronic supplementary
 information (ESI) available: experimental details (GC-MS) for
 photobrominations of basketane and homocubane. See
 http://www.rsc.org/suppdata/p2/b2/b200699e/
;
_journal_issue 5
_journal_name_full 'Journal of the Chemical Society, Perkin Transactions 2'
_journal_page_first 918
_journal_paper_doi 10.1039/b200699e
_journal_year 2002
_chemical_formula_moiety 'C10 H12 Br4 '
_chemical_formula_sum 'C10 H12 Br4'
_chemical_formula_weight 451.82
_space_group_IT_number 14
_symmetry_cell_setting monoclinic
_symmetry_Int_Tables_number 14
_symmetry_space_group_name_Hall '-P 2yn'
_symmetry_space_group_name_H-M 'P 1 21/n 1'
_audit_creation_date 'Wed Mar 21 10:40:49 2002'
_audit_creation_method 'from TEXRAY.INF file'
_cell_angle_alpha 90
_cell_angle_beta 101.65(3)
_cell_angle_gamma 90
_cell_formula_units_Z 4
_cell_length_a 11.072(4)
_cell_length_b 9.078(4)
_cell_length_c 12.442(4)
_cell_measurement_reflns_used 25
_cell_measurement_temperature 293.2
_cell_measurement_theta_max 25.0
_cell_measurement_theta_min 24.2
_cell_volume 1224.8(8)
_computing_cell_refinement 'MSC/AFC Diffractometer Control'
_computing_data_collection 'MSC/AFC Diffractometer Control'
_computing_data_reduction teXsan
_computing_publication_material teXsan
_computing_structure_refinement teXsan
_diffrn_ambient_temperature 293.2
_diffrn_measurement_device AFC7S
_diffrn_measurement_method 'omega/2-theta scans'
_diffrn_orient_matrix_UB_11 -0.07202
_diffrn_orient_matrix_UB_12 -0.06606
_diffrn_orient_matrix_UB_13 -0.02696
_diffrn_orient_matrix_UB_21 0.00633
_diffrn_orient_matrix_UB_22 0.02150
_diffrn_orient_matrix_UB_23 -0.07750
_diffrn_orient_matrix_UB_31 0.05725
_diffrn_orient_matrix_UB_32 -0.08549
_diffrn_orient_matrix_UB_33 0.00134
_diffrn_radiation_monochromator graphite
_diffrn_radiation_source 'X-ray tube'
_diffrn_radiation_type MoKalpha
_diffrn_radiation_wavelength 0.7107
_diffrn_reflns_av_R_equivalents 0.06
_diffrn_reflns_limit_h_max 13
_diffrn_reflns_limit_h_min 0
_diffrn_reflns_limit_k_max 10
_diffrn_reflns_limit_k_min 0
_diffrn_reflns_limit_l_max 14
_diffrn_reflns_limit_l_min -14
_diffrn_reflns_number 2431
_diffrn_reflns_theta_max 25.02
_diffrn_standards_decay_% 0.36
_diffrn_standards_interval_count 150
_diffrn_standards_number 3
_exptl_absorpt_coefficient_mu 13.143
_exptl_absorpt_correction_T_max 1.000
_exptl_absorpt_correction_T_min 0.473
_exptl_absorpt_correction_type empirical
_exptl_absorpt_process_details psi-scan
_exptl_crystal_colour colorless
_exptl_crystal_density_diffrn 2.450
_exptl_crystal_description block
_exptl_crystal_F_000 848.00
_exptl_crystal_size_max 0.500
_exptl_crystal_size_mid 0.350
_exptl_crystal_size_min 0.200
_refine_diff_density_max 1.64
_refine_diff_density_min -1.39
_refine_ls_extinction_coef 5.81934
_refine_ls_extinction_method Zachariasen_type_2_Gaussian_isotropic
_refine_ls_goodness_of_fit_obs 2.407
_refine_ls_hydrogen_treatment noref
_refine_ls_matrix_type full
_refine_ls_number_constraints 0
_refine_ls_number_parameters 128
_refine_ls_number_reflns 2154
_refine_ls_number_restraints 0
_refine_ls_R_factor_obs 0.089
_refine_ls_shift/esd_max 0.0095
_refine_ls_structure_factor_coef Fsqd
_refine_ls_weighting_scheme sigma
_refine_ls_wR_factor_obs 0.084
_reflns_number_observed 2154
_reflns_number_total 2307
_reflns_observed_criterion 0.00
_cod_data_source_file b200699e.txt
_cod_data_source_block Waltonet_al.,
_cod_depositor_comments
;
The following automatic conversions were performed:

'_atom_site_thermal_displace_type' tag value 'Uij' was replaced with
'Uani' value 26 times.

Automatic conversion script
Id: cif_fix_values 1646 2011-03-28 12:23:43Z adriana 
;
_cod_original_cell_volume 1224.8(7)
_cod_original_sg_symbol_H-M 'P 21/n     '
_cod_original_formula_sum 'C10 H12 Br4 '
_cod_database_code 7205013

loop_
_symmetry_equiv_pos_as_xyz
'   +x,   +y,   +z'
1/2-x,1/2+y,1/2-z
'   -x,   -y,   -z'
1/2+x,1/2-y,1/2+z

loop_
_atom_site_aniso_label
_atom_site_aniso_U_11
_atom_site_aniso_U_22
_atom_site_aniso_U_33
_atom_site_aniso_U_12
_atom_site_aniso_U_13
_atom_site_aniso_U_23
Br(1) 0.0713(9) 0.0363(7) 0.0462(7) -0.0161(6) 0.0273(7) -0.0125(6)
Br(2) 0.0788(10) 0.0488(7) 0.0249(6) -0.0033(7) 0.0012(6) -0.0016(6)
Br(3) 0.112(1) 0.0344(7) 0.0517(8) -0.0242(7) 0.0044(8) -0.0085(6)
Br(4) 0.0685(9) 0.0432(7) 0.0309(6) 0.0152(6) 0.0130(6) -0.0056(6)
C(1) 0.032(6) 0.023(5) 0.025(5) 0.002(5) 0.014(5) 0.003(4)
C(2) 0.044(7) 0.034(6) 0.038(6) -0.002(6) 0.019(5) 0.000(5)
C(3) 0.034(7) 0.047(7) 0.041(6) 0.001(6) 0.023(5) 0.003(6)
C(4) 0.041(7) 0.036(6) 0.030(6) -0.001(6) 0.010(5) 0.012(5)
C(5) 0.036(6) 0.032(6) 0.026(6) -0.002(5) 0.001(5) 0.004(5)
C(6) 0.027(6) 0.027(5) 0.024(5) 0.003(5) -0.002(5) 0.003(5)
C(7) 0.049(7) 0.016(5) 0.035(6) -0.002(5) 0.017(5) -0.009(5)
C(8) 0.052(7) 0.024(5) 0.018(5) 0.012(5) 0.004(5) 0.005(4)
C(9) 0.041(7) 0.034(6) 0.025(6) -0.007(5) -0.004(5) -0.009(5)
C(10) 0.026(6) 0.029(6) 0.030(6) -0.005(5) 0.014(5) 0.000(4)

loop_
_atom_site_label
_atom_site_fract_x
_atom_site_fract_y
_atom_site_fract_z
_atom_site_U_iso_or_equiv
_atom_site_thermal_displace_type
_atom_site_calc_flag
_atom_site_calc_attached_atom
Br(1) 0.9202(1) 0.5761(1) 0.64102(9) 0.0491(4) Uani ? ?
Br(2) 0.8856(1) 0.3045(1) 0.81162(8) 0.0522(4) Uani ? ?
Br(3) 0.7078(1) -0.1502(1) 0.39950(10) 0.0677(4) Uani ? ?
Br(4) 0.9088(1) 0.0618(1) 0.29384(8) 0.0471(4) Uani ? ?
C(1) 0.7879(8) 0.3870(10) 0.4740(7) 0.026(3) Uani ? ?
C(2) 0.6663(9) 0.439(1) 0.5019(8) 0.037(3) Uani ? ?
C(3) 0.6384(8) 0.349(1) 0.5996(8) 0.038(3) Uani ? ?
C(4) 0.7183(9) 0.208(1) 0.6176(8) 0.035(3) Uani ? ?
C(5) 0.7033(9) 0.135(1) 0.5041(7) 0.032(3) Uani ? ?
C(6) 0.7622(8) 0.2325(10) 0.4261(7) 0.027(3) Uani ? ?
C(7) 0.8892(9) 0.3777(9) 0.5787(8) 0.032(3) Uani ? ?
C(8) 0.8531(9) 0.2576(10) 0.6534(7) 0.032(3) Uani ? ?
C(9) 0.7922(9) 0.009(1) 0.4880(7) 0.035(3) Uani ? ?
C(10) 0.8621(8) 0.1149(10) 0.4301(7) 0.027(3) Uani ? ?
H(1) 0.8123 0.4507 0.4217 0.0305 Uani ? ?
H(2) 0.6731 0.5405 0.5213 0.0433 Uani ? ?
H(3) 0.6014 0.4259 0.4401 0.0433 Uani ? ?
H(4) 0.6559 0.4081 0.6640 0.0455 Uani ? ?
H(5) 0.5538 0.3225 0.5846 0.0455 Uani ? ?
H(6) 0.6940 0.1443 0.6700 0.0412 Uani ? ?
H(7) 0.6197 0.1116 0.4737 0.0374 Uani ? ?
H(8) 0.7105 0.2364 0.3554 0.0315 Uani ? ?
H(9) 0.9626 0.3459 0.5573 0.0380 Uani ? ?
H(10) 0.9021 0.1738 0.6457 0.0371 Uani ? ?
H(11) 0.8403 -0.0243 0.5556 0.0413 Uani ? ?
H(12) 0.9340 0.1463 0.4803 0.0333 Uani ? ?

loop_
_atom_type_symbol
_atom_type_oxidation_number
_atom_type_number_in_cell
_atom_type_scat_dispersion_real
_atom_type_scat_dispersion_imag
_atom_type_scat_source
C 0 40 0.003 0.002 'International Tables'
H 0 48 0.000 0.000 'International Tables'
Br 0 16 -0.290 2.459 'International Tables'

loop_
_geom_angle_atom_site_label_1
_geom_angle_atom_site_label_2
_geom_angle_atom_site_label_3
_geom_angle
_geom_angle_site_symmetry_1
_geom_angle_site_symmetry_2
_geom_angle_site_symmetry_3
_geom_angle_publ_flag
C(2) C(1) C(6) 105.7(9) ? ? ? yes
C(2) C(1) C(7) 110.2(10) ? ? ? yes
C(6) C(1) C(7) 109.0(9) ? ? ? yes
C(1) C(2) C(3) 109.9(10) ? ? ? yes
C(2) C(3) C(4) 110.7(10) ? ? ? yes
C(3) C(4) C(5) 105.6(9) ? ? ? yes
C(3) C(4) C(8) 107.1(9) ? ? ? yes
C(5) C(4) C(8) 108(1) ? ? ? yes
C(4) C(5) C(6) 110.3(9) ? ? ? yes
C(4) C(5) C(9) 118.8(9) ? ? ? yes
C(6) C(5) C(9) 88.8(9) ? ? ? yes
C(1) C(6) C(5) 110.5(9) ? ? ? yes
C(1) C(6) C(10) 123.4(10) ? ? ? yes
C(5) C(6) C(10) 88.8(8) ? ? ? yes
Br(1) C(7) C(1) 108.9(7) ? ? ? yes
Br(1) C(7) C(8) 117.3(8) ? ? ? yes
C(1) C(7) C(8) 108.4(9) ? ? ? yes
Br(2) C(8) C(4) 108.9(8) ? ? ? yes
Br(2) C(8) C(7) 115.5(8) ? ? ? yes
C(4) C(8) C(7) 112.9(9) ? ? ? yes
Br(3) C(9) C(5) 112.1(8) ? ? ? yes
Br(3) C(9) C(10) 116.0(8) ? ? ? yes
C(5) C(9) C(10) 89.7(9) ? ? ? yes
Br(4) C(10) C(6) 118.0(8) ? ? ? yes
Br(4) C(10) C(9) 121.1(8) ? ? ? yes
C(6) C(10) C(9) 91.0(9) ? ? ? yes

loop_
_geom_bond_atom_site_label_1
_geom_bond_atom_site_label_2
_geom_bond_distance
_geom_bond_site_symmetry_1
_geom_bond_site_symmetry_2
_geom_bond_publ_flag
Br(1) C(7) 1.96(1) ? ? yes
Br(2) C(8) 1.97(1) ? ? yes
Br(3) C(9) 1.94(1) ? ? yes
Br(4) C(10) 1.93(1) ? ? yes
C(1) C(2) 1.53(1) ? ? yes
C(1) C(6) 1.53(1) ? ? yes
C(1) C(7) 1.54(1) ? ? yes
C(2) C(3) 1.54(2) ? ? yes
C(3) C(4) 1.55(2) ? ? yes
C(4) C(5) 1.54(2) ? ? yes
C(4) C(8) 1.53(1) ? ? yes
C(5) C(6) 1.55(2) ? ? yes
C(5) C(9) 1.55(2) ? ? yes
C(6) C(10) 1.53(1) ? ? yes
C(7) C(8) 1.54(1) ? ? yes
C(9) C(10) 1.51(2) ? ? yes
